data_1505018
loop_
_publ_author_name
'Tardito, Saverio'
'Bussolati, Ovidio'
'Maffini, Monica'
'Tegoni, Matteo'
'Giannetto, Marco'
'Dall'asta, Valeria'
'Franchi-Gazzola, Renata'
'Lanfranchi, Maurizio'
'Pellinghelli, Maria Angela'
'Mucchino, Claudio'
'Mori, Giovanni'
'Marchio, Luciano'

_publ_section_title
;
 Thioamido coordination in a thioxo-1,2,4-triazole copper(II) complex
 enhances nonapoptotic programmed cell death associated with copper
 accumulation and oxidative stress in human cancer cells.
;
_journal_issue 8
_journal_name_full 'Journal of medicinal chemistry'
_journal_page_first 1916
_journal_page_last 1924
_journal_paper_doi 10.1021/jm061174f
_journal_volume 50
_journal_year 2007
_chemical_formula_moiety 'C9 H11 Cl2 Cu N5 S'
_chemical_formula_sum 'C9 H11 Cl2 Cu N5 S'
_chemical_formula_weight 355.73
_chemical_name_systematic ?
_space_group_IT_number 2
_symmetry_cell_setting triclinic
_symmetry_space_group_name_Hall '-P 1'
_symmetry_space_group_name_H-M 'P -1'
_atom_sites_solution_hydrogens geom
_atom_sites_solution_primary direct
_atom_sites_solution_secondary difmap
_audit_creation_method shelxl-97
_cell_angle_alpha 68.69(2)
_cell_angle_beta 71.86(2)
_cell_angle_gamma 79.27(2)
_cell_formula_units_Z 2
_cell_length_a 8.649(3)
_cell_length_b 9.313(5)
_cell_length_c 9.371(4)
_cell_measurement_reflns_used 48
_cell_measurement_temperature 293(2)
_cell_measurement_theta_max 16.79
_cell_measurement_theta_min 6.36
_cell_volume 666.0(5)
_computing_cell_refinement 'local program'
_computing_data_collection 'local program'
_computing_data_reduction 'local program'
_computing_molecular_graphics 'ortep3 for windows'
_computing_structure_refinement 'shelxl-97 (sheldrick, 1997)'
_computing_structure_solution sir97
_diffrn_ambient_temperature 293(2)
_diffrn_measured_fraction_theta_full 0.998
_diffrn_measured_fraction_theta_max 0.998
_diffrn_measurement_device_type 'philips pw 1100'
_diffrn_measurement_method theta-2theta
_diffrn_radiation_monochromator graphite
_diffrn_radiation_source 'fine-focus sealed tube'
_diffrn_radiation_type mok\a
_diffrn_radiation_wavelength 0.71073
_diffrn_reflns_av_R_equivalents 0.0200
_diffrn_reflns_av_sigmaI/netI 0.0702
_diffrn_reflns_limit_h_max 11
_diffrn_reflns_limit_h_min -10
_diffrn_reflns_limit_k_max 11
_diffrn_reflns_limit_k_min -11
_diffrn_reflns_limit_l_max 11
_diffrn_reflns_limit_l_min -1
_diffrn_reflns_number 3254
_diffrn_reflns_theta_full 26.99
_diffrn_reflns_theta_max 26.99
_diffrn_reflns_theta_min 3.11
_diffrn_standards_decay_% none
_diffrn_standards_interval_count 100
_diffrn_standards_number 1
_exptl_absorpt_coefficient_mu 2.185
_exptl_absorpt_correction_type none
_exptl_crystal_colour green
_exptl_crystal_density_diffrn 1.774
_exptl_crystal_density_method 'not measured'
_exptl_crystal_description prism
_exptl_crystal_F_000 358
_exptl_crystal_size_max 0.30
_exptl_crystal_size_mid 0.25
_exptl_crystal_size_min 0.20
_refine_diff_density_max 0.396
_refine_diff_density_min -0.577
_refine_diff_density_rms 0.083
_refine_ls_extinction_method none
_refine_ls_goodness_of_fit_ref 1.009
_refine_ls_hydrogen_treatment mixed
_refine_ls_matrix_type full
_refine_ls_number_parameters 172
_refine_ls_number_reflns 2900
_refine_ls_number_restraints 0
_refine_ls_restrained_S_all 1.009
_refine_ls_R_factor_all 0.0743
_refine_ls_R_factor_gt 0.0390
_refine_ls_shift/su_max 0.001
_refine_ls_shift/su_mean 0.000
_refine_ls_structure_factor_coef Fsqd
_refine_ls_weighting_details 'calc w=1/[\s^2^(fo^2^)+(0.0155p)^2^+0.0000p] where p=(fo^2^+2fc^2^)/3'
_refine_ls_weighting_scheme calc
_refine_ls_wR_factor_gt 0.0610
_refine_ls_wR_factor_ref 0.0673
_reflns_number_gt 1933
_reflns_number_total 2900
_reflns_threshold_expression >2sigma(i)
_cod_data_source_file jm061174fsi20061010_010051.cif
_cod_data_source_block km15
_cod_depositor_comments
;
 Changing the capitalization of _atom_type_symbol data item
 values and the values of related data items (e. g. _atom_site_type_symbol).
 Updating the _chemical_formula_sum data item value.

 Antanas Vaitkus,
 2017-01-05

The following automatic conversions were performed:

'_refine_ls_structure_factor_coef' value 'fsqd' changed to 'Fsqd'
according to /home/saulius/struct/CIF-dictionaries/cif_core.dic
dictionary named 'cif_core.dic' version 2.4.1 from
2010-06-29.

'_atom_site_adp_type' value 'uani' changed to 'Uani'
according to /home/saulius/struct/CIF-dictionaries/cif_core.dic
dictionary named 'cif_core.dic' version 2.4.1 from 2010-06-29 (18
times).

'_atom_site_adp_type' value 'uiso' changed to 'Uiso'
according to /home/saulius/struct/CIF-dictionaries/cif_core.dic
dictionary named 'cif_core.dic' version 2.4.1 from 2010-06-29 (11
times).

'_atom_site_refinement_flags' value 'r' changed to 'R'
according to /home/saulius/struct/CIF-dictionaries/cif_core.dic
dictionary named 'cif_core.dic' version 2.4.1 from 2010-06-29 (9
times).

Automatic conversion script
Id: cif_fix_values 1715 2011-07-08 13:25:40Z adriana 
;
_cod_original_sg_symbol_H-M p-1
_cod_original_formula_sum 'c9 h11 cl2 cu n5 s'
_cod_database_code 1505018

loop_
_symmetry_equiv_pos_as_xyz
'x, y, z'
'-x, -y, -z'

loop_
_atom_site_label
_atom_site_type_symbol
_atom_site_fract_x
_atom_site_fract_y
_atom_site_fract_z
_atom_site_U_iso_or_equiv
_atom_site_adp_type
_atom_site_occupancy
_atom_site_symmetry_multiplicity
_atom_site_calc_flag
_atom_site_refinement_flags
cu Cu -0.02407(5) 0.18261(5) 0.85181(5) 0.02927(14) Uani 1 1 d .
cl2 Cl -0.16960(10) 0.09280(10) 1.11018(10) 0.0324(2) Uani 1 1 d .
cl1 Cl 0.14003(11) 0.31626(10) 0.89408(10) 0.0375(2) Uani 1 1 d .
s S 0.28811(12) 0.51073(12) 0.19172(11) 0.0429(3) Uani 1 1 d .
n5 N -0.1768(3) 0.0964(3) 0.7718(3) 0.0240(7) Uani 1 1 d .
n3 N 0.0501(3) 0.3173(3) 0.3763(3) 0.0264(7) Uani 1 1 d .
n1 N 0.0625(3) 0.2742(3) 0.6164(3) 0.0291(7) Uani 1 1 d .
n4 N -0.0081(5) 0.3152(5) 0.2534(4) 0.0426(9) Uani 1 1 d .
n2 N 0.1801(3) 0.3753(3) 0.5155(3) 0.0355(8) Uani 1 1 d .
c2 C -0.0145(4) 0.2426(4) 0.5319(4) 0.0238(8) Uani 1 1 d .
c3 C -0.1449(4) 0.1370(4) 0.6117(4) 0.0228(8) Uani 1 1 d .
c6 C -0.3788(4) -0.0598(4) 0.7952(5) 0.0384(10) Uani 1 1 d .
h6 H -0.4599 -0.1260 0.8602 0.046 Uiso 1 1 calc R
c7 C -0.2923(4) -0.0013(4) 0.8605(4) 0.0317(9) Uani 1 1 d .
h7 H -0.3153 -0.0311 0.9705 0.038 Uiso 1 1 calc R
c1 C 0.1701(4) 0.3970(4) 0.3718(4) 0.0285(8) Uani 1 1 d .
c4 C -0.2247(4) 0.0836(4) 0.5372(4) 0.0309(9) Uani 1 1 d .
h4 H -0.2000 0.1149 0.4269 0.037 Uiso 1 1 calc R
c9 C 0.5585(5) 0.4097(5) 0.3179(5) 0.0653(14) Uani 1 1 d .
h9a H 0.4974 0.3340 0.4086 0.098 Uiso 1 1 calc R
h9b H 0.6412 0.4404 0.3469 0.098 Uiso 1 1 calc R
h9c H 0.6089 0.3659 0.2344 0.098 Uiso 1 1 calc R
c8 C 0.4453(4) 0.5487(4) 0.2611(5) 0.0446(11) Uani 1 1 d .
h8a H 0.5098 0.6276 0.1754 0.054 Uiso 1 1 calc R
h8b H 0.3931 0.5900 0.3474 0.054 Uiso 1 1 calc R
c5 C -0.3430(4) -0.0182(4) 0.6316(5) 0.0400(10) Uani 1 1 d .
h5 H -0.3979 -0.0584 0.5854 0.048 Uiso 1 1 calc R
h1n H 0.086(4) 0.291(4) 0.179(5) 0.063(15) Uiso 1 1 d .
h2n H -0.046(5) 0.410(5) 0.214(5) 0.068(16) Uiso 1 1 d .

loop_
_atom_site_aniso_label
_atom_site_aniso_U_11
_atom_site_aniso_U_22
_atom_site_aniso_U_33
_atom_site_aniso_U_23
_atom_site_aniso_U_13
_atom_site_aniso_U_12
cu 0.0343(3) 0.0361(3) 0.0195(2) -0.0080(2) -0.00493(19) -0.0143(2)
cl2 0.0368(5) 0.0386(5) 0.0208(5) -0.0104(4) -0.0011(4) -0.0113(4)
cl1 0.0482(6) 0.0415(6) 0.0283(5) -0.0085(4) -0.0110(4) -0.0213(5)
s 0.0468(6) 0.0476(6) 0.0243(5) -0.0015(5) -0.0009(5) -0.0167(5)
n5 0.0190(15) 0.0281(16) 0.0248(16) -0.0084(13) -0.0057(13) -0.0020(12)
n3 0.0323(17) 0.0286(16) 0.0183(15) -0.0063(13) -0.0089(13) -0.0018(13)
n1 0.0362(18) 0.0332(17) 0.0185(16) -0.0032(13) -0.0077(13) -0.0148(14)
n4 0.060(3) 0.048(2) 0.0262(19) -0.0101(18) -0.0176(19) -0.013(2)
n2 0.0368(18) 0.044(2) 0.0246(17) -0.0069(15) -0.0032(14) -0.0198(15)
c2 0.0251(18) 0.0265(19) 0.0208(18) -0.0093(15) -0.0066(15) -0.0008(15)
c3 0.0217(18) 0.0222(18) 0.0250(19) -0.0085(15) -0.0083(15) 0.0021(14)
c6 0.034(2) 0.036(2) 0.046(3) -0.009(2) -0.0128(19) -0.0122(18)
c7 0.027(2) 0.037(2) 0.027(2) -0.0060(17) -0.0036(16) -0.0080(17)
c1 0.0238(19) 0.030(2) 0.028(2) -0.0068(17) -0.0033(16) -0.0052(16)
c4 0.036(2) 0.029(2) 0.030(2) -0.0101(17) -0.0125(17) -0.0023(17)
c9 0.042(3) 0.059(3) 0.076(4) -0.007(3) -0.006(2) -0.007(2)
c8 0.037(2) 0.042(2) 0.047(3) -0.004(2) -0.007(2) -0.0140(19)
c5 0.044(2) 0.037(2) 0.053(3) -0.017(2) -0.026(2) -0.0079(19)

loop_
_atom_type_symbol
_atom_type_description
_atom_type_scat_dispersion_real
_atom_type_scat_dispersion_imag
_atom_type_scat_source
C C 0.0033 0.0016 'international tables vol c tables 4.2.6.8 and 6.1.1.4'
H H 0.0000 0.0000 'international tables vol c tables 4.2.6.8 and 6.1.1.4'
N N 0.0061 0.0033 'international tables vol c tables 4.2.6.8 and 6.1.1.4'
S S 0.1246 0.1234 'international tables vol c tables 4.2.6.8 and 6.1.1.4'
Cl Cl 0.1484 0.1585 'international tables vol c tables 4.2.6.8 and 6.1.1.4'
Cu Cu 0.3201 1.2651 'international tables vol c tables 4.2.6.8 and 6.1.1.4'

loop_
_geom_angle_atom_site_label_1
_geom_angle_atom_site_label_2
_geom_angle_atom_site_label_3
_geom_angle
_geom_angle_site_symmetry_3
n1 cu n5 78.97(11) .
n1 cu cl1 91.39(9) .
n5 cu cl1 168.62(8) .
n1 cu cl2 169.14(8) .
n5 cu cl2 93.21(8) .
cl1 cu cl2 95.50(5) .
n1 cu cl2 97.42(9) 2_557
n5 cu cl2 89.83(8) 2_557
cl1 cu cl2 97.45(5) 2_557
cl2 cu cl2 90.02(4) 2_557
cu cl2 cu 89.98(4) 2_557
c1 s c8 99.56(17) .
c7 n5 c3 117.5(3) .
c7 n5 cu 127.2(2) .
c3 n5 cu 115.1(2) .
c2 n3 c1 105.3(3) .
c2 n3 n4 124.2(3) .
c1 n3 n4 130.3(3) .
c2 n1 n2 109.3(3) .
c2 n1 cu 115.1(2) .
n2 n1 cu 135.4(2) .
c1 n2 n1 104.8(3) .
n1 c2 n3 109.1(3) .
n1 c2 c3 119.8(3) .
n3 c2 c3 131.1(3) .
n5 c3 c4 123.6(3) .
n5 c3 c2 110.8(3) .
c4 c3 c2 125.6(3) .
c7 c6 c5 119.0(3) .
n5 c7 c6 122.6(3) .
n2 c1 n3 111.4(3) .
n2 c1 s 127.5(3) .
n3 c1 s 121.1(3) .
c3 c4 c5 117.9(3) .
c9 c8 s 114.7(3) .
c6 c5 c4 119.5(3) .

loop_
_geom_bond_atom_site_label_1
_geom_bond_atom_site_label_2
_geom_bond_distance
_geom_bond_site_symmetry_2
cu n1 1.999(3) .
cu n5 2.098(3) .
cu cl1 2.2554(12) .
cu cl2 2.2734(13) .
cu cl2 2.7603(16) 2_557
cl2 cu 2.7603(16) 2_557
s c1 1.744(3) .
s c8 1.815(4) .
n5 c7 1.337(4) .
n5 c3 1.356(4) .
n3 c2 1.350(4) .
n3 c1 1.366(4) .
n3 n4 1.401(4) .
n1 c2 1.314(4) .
n1 n2 1.388(3) .
n2 c1 1.315(4) .
c2 c3 1.466(4) .
c3 c4 1.376(4) .
c6 c7 1.382(5) .
c6 c5 1.383(5) .
c4 c5 1.384(4) .
c9 c8 1.506(5) .
